data_4343902
loop_
_publ_author_name
'Ryazanov, M.'
'Kienle, L.'
'Mattausch, H.J.'
'Simon, A.'

_publ_section_title
;
 New synthesis route to and physical properties of lanthanum monoiodide
;
_journal_name_full 'Inorganic Chemistry'
_journal_page_first 2068
_journal_page_last 2074
_journal_volume 45
_journal_year 2006
_chemical_formula_sum 'I La'
_chemical_name_systematic 'La I'
_space_group_IT_number 194
_symmetry_space_group_name_Hall '-P 6c 2c'
_symmetry_space_group_name_H-M 'P 63/m m c'
_cell_angle_alpha 90
_cell_angle_beta 90
_cell_angle_gamma 120
_cell_formula_units_Z 2
_cell_length_a 3.9292
_cell_length_b 3.9292
_cell_length_c 9.712
_cell_volume 129.852
_citation_journal_id_ASTM INOCAJ
_cod_data_source_file Ryazanov_INOCAJ_2006_724.cif
_cod_data_source_block I1La1
_cod_original_cell_volume 129.8517
_cod_original_formula_sum 'I1 La1'
_cod_database_code 4343902

loop_
_symmetry_equiv_pos_as_xyz
x,y,z
x-y,x,z+1/2
-y,x-y,z
-x,-y,z+1/2
-x+y,-x,z
y,-x+y,z+1/2
-y,-x,-z+1/2
x-y,-y,-z
x,x-y,-z+1/2
y,x,-z
-x+y,y,-z+1/2
-x,-x+y,-z
-x,-y,-z
-x+y,-x,-z-1/2
y,-x+y,-z
x,y,-z-1/2
x-y,x,-z
-y,x-y,-z-1/2
y,x,z-1/2
-x+y,y,z
-x,-x+y,z-1/2
-y,-x,z
x-y,-y,z-1/2
x,x-y,z

loop_
_atom_site_label
_atom_site_type_symbol
_atom_site_fract_x
_atom_site_fract_y
_atom_site_fract_z
_atom_site_occupancy
_atom_site_U_iso_or_equiv
I1 I-1 0.3333 0.6667 0.25 1 0.0
La1 La+1 0 0 0 1 0.0
